data_4128748
loop_
_publ_author_name
'Widmer, Remo N.'
'Lampronti, Giulio I.'
'Chibani, Siwar'
'Wilson, Craig W.'
'Anzellini, Simone'
'Farsang, Stefan'
'Kleppe, Annette K.'
'Casati, Nicola P. M.'
'MacLeod, Simon G.'
'Redfern, Simon A. T.'
'Coudert, Fran\,cois-Xavier'
'Bennett, Thomas D.'

_publ_section_title
;
 Rich Polymorphism of a Metal-Organic Framework in Pressure-Temperature
 Space.
;
_journal_issue 23
_journal_name_full 'Journal of the American Chemical Society'
_journal_page_first 9330
_journal_page_last 9337
_journal_paper_doi 10.1021/jacs.9b03234
_journal_volume 141
_journal_year 2019
_chemical_formula_moiety 'Zn N4 C6 H6'
_chemical_formula_structural 'Zn (N2 C3 H3)2'
_chemical_formula_sum 'C6 H6 N4 Zn'
_chemical_formula_weight 199.53
_chemical_name_common ZIF-4-cp-II
_chemical_name_systematic 'catena-(tetrakis(&#x00CE;&#x00BC;2-Imidazolato-N,N')-di-zinc(ii) clathrate)'
_space_group_IT_number 61
_space_group_name_Hall '-P 2ac 2ab'
_space_group_name_H-M_alt 'P b c a'
_symmetry_cell_setting orthorhombic
_symmetry_Int_Tables_number 61
_symmetry_space_group_name_H-M 'P b c a'
_cell_angle_alpha 90
_cell_angle_beta 90
_cell_angle_gamma 90
_cell_formula_units_Z 16
_cell_length_a 14.56659
_cell_length_b 14.44478
_cell_length_c 15.45102
_cell_measurement_temperature 313
_cell_volume 3251.067
_computing_cell_refinement 'Topas Academic V6'
_computing_data_reduction Dawn
_computing_structure_refinement 'Topas Academic V6'
_computing_structure_solution 'Topas Academic V6'
_diffrn_ambient_pressure 200000
_diffrn_ambient_temperature 313
_diffrn_measurement_device_type 'Diamond Light Source, Beamline I15'
_diffrn_radiation_type synchrotron
_diffrn_radiation_wavelength 0.4246
_exptl_absorpt_coefficient_mu 0.7153
_exptl_absorpt_correction_type none
_exptl_crystal_density_diffrn 1.581
_pd_block_id ZIF-4-cp-II
_pd_char_colour white
_pd_meas_2theta_range_inc 0.01
_pd_meas_2theta_range_max 7
_pd_meas_2theta_range_min 2
_pd_proc_ls_background_function Chebyshev
_pd_proc_ls_pref_orient_corr 'Spherical harmonics'
_pd_proc_ls_profile_function 'TCHZ  '
_pd_proc_ls_prof_wR_factor 0.618
_refine_ls_goodness_of_fit_all 23.634
_refine_ls_hydrogen_treatment 'added manually'
_refine_ls_number_parameters 30
_refine_ls_R_factor_all 0.0627
_cod_data_source_file ja9b03234_si_008.cif
_cod_data_source_block ZIF-4-cp-II
_cod_original_cell_volume 3251.07
_cod_original_formula_sum 'Zn N4 C6 H6'
_cod_database_code 4128748

loop_
_symmetry_equiv_pos_site_id
_symmetry_equiv_pos_as_xyz
1 x,y,z
2 -x,1/2+y,1/2-z
3 1/2-x,-y,1/2+z
4 1/2-x,1/2+y,z
5 x,1/2-y,1/2+z
6 -x,-y,-z
7 1/2+x,1/2-y,-z
8 1/2+x,y,1/2-z

loop_
_atom_site_label
_atom_site_type_symbol
_atom_site_fract_x
_atom_site_fract_y
_atom_site_fract_z
_atom_site_U_iso_or_equiv
_atom_site_adp_type
Zn1 Zn 0.27133 0.3111 0.0679 3 Uiso
Zn2 Zn -0.02246 0.09192 0.21685 3 Uiso
N1A N 0.1411617 0.2796575 0.09483427 3 Uiso
N2A N 0.03357853 0.2004351 0.1601811 3 Uiso
C1A C 0.109418 0.1932595 0.1101954 3 Uiso
C2A C 0.08494091 0.34023 0.1353263 3 Uiso
C3A C 0.01845086 0.2912679 0.1757129 3 Uiso
H1A H 0.139633 0.129141 0.0864698 3 Uiso
H2A H 0.0919777 0.415286 0.135399 3 Uiso
H3A H -0.0374756 0.319959 0.21403 3 Uiso
N1B N 0.335768 0.4007344 0.1412458 3 Uiso
N2B N 0.4337071 0.4903601 0.2083028 3 Uiso
C1B C 0.4081884 0.4579736 0.1298165 3 Uiso
C2B C 0.3165284 0.3977451 0.2267957 3 Uiso
C3B C 0.3770581 0.4531368 0.2682392 3 Uiso
H1B H 0.440327 0.475003 0.0682042 3 Uiso
H2B H 0.261869 0.357741 0.257018 3 Uiso
H3B H 0.379717 0.465586 0.337707 3 Uiso
N1C N 0.3356173 0.1915204 0.08334797 3 Uiso
N2C N 0.4270012 0.1115548 0.1672021 3 Uiso
C1C C 0.3627705 0.1791029 0.1662064 3 Uiso
C2C C 0.3830663 0.1316467 0.03313436 3 Uiso
C3C C 0.4395447 0.08222521 0.0849591 3 Uiso
H1C H 0.337364 0.21688 0.222301 3 Uiso
H2C H 0.376879 0.124485 -0.0367848 3 Uiso
H3C H 0.48684 0.0282631 0.0641157 3 Uiso
N1D N 0.2824498 0.3674079 -0.04391875 3 Uiso
N2D N 0.3746034 0.4355958 -0.1357392 3 Uiso
C1D C 0.3707137 0.3735327 -0.07035052 3 Uiso
C2D C 0.2317895 0.4256856 -0.09297168 3 Uiso
C3D C 0.2887435 0.467828 -0.1497198 3 Uiso
H1D H 0.428529 0.335202 -0.0436563 3 Uiso
H2D H 0.15805 0.436742 -0.0876987 3 Uiso
H3D H 0.268936 0.518791 -0.198185 3 Uiso

loop_
_geom_angle_atom_site_label_1
_geom_angle_atom_site_label_2
_geom_angle_atom_site_label_3
_geom_angle
N1A Zn1 N1B 119.03
N1A Zn1 N1C 103.06
N1A Zn1 N1D 111.42
N1B Zn1 N1C 106.27
N1B Zn1 N1D 101.56
N1C Zn1 N1D 116.05
N2A Zn2 N2B 106.98
N2A Zn2 N2C 116.54
N2A Zn2 N2D 100.99
N2B Zn2 N2C 114.72
N2B Zn2 N2D 107.73
N2C Zn2 N2D 108.74
Zn1 N1A C1A 124.91
Zn1 N1A C2A 121.69
C1A N1A C2A 108.00
Zn2 N2A C1A 122.07
Zn2 N2A C3A 128.69
C1A N2A C3A 108.00
N1A C1A N2A 108.00
N1A C1A H1A 126.00
N2A C1A H1A 126.00
N1A C2A C3A 108.00
N1A C2A H2A 126.00
C3A C2A H2A 126.00
N2A C3A C2A 108.00
N2A C3A H3A 126.00
C2A C3A H3A 126.00
Zn1 N1B C1B 134.60
Zn1 N1B C2B 116.42
C1B N1B C2B 108.00
C1B N2B C3B 108.00
C1B N2B Zn2 120.06
C3B N2B Zn2 130.86
N1B C1B N2B 108.00
N1B C1B H1B 126.00
N2B C1B H1B 126.00
N1B C2B C3B 108.00
N1B C2B H2B 126.00
C3B C2B H2B 126.00
N2B C3B C2B 108.00
N2B C3B H3B 126.00
C2B C3B H3B 126.00
Zn1 N1C C1C 111.62
Zn1 N1C C2C 136.97
C1C N1C C2C 108.00
C1C N2C C3C 108.00
C1C N2C Zn2 112.04
C3C N2C Zn2 139.82
N1C C1C N2C 108.00
N1C C1C H1C 126.00
N2C C1C H1C 126.00
N1C C2C C3C 108.00
N1C C2C H2C 126.00
C3C C2C H2C 126.00
N2C C3C C2C 108.00
N2C C3C H3C 126.00
C2C C3C H3C 126.00
Zn1 N1D C1D 112.36
Zn1 N1D C2D 136.35
C1D N1D C2D 108.00
C1D N2D C3D 108.00
C1D N2D Zn2 111.65
C3D N2D Zn2 131.59
N1D C1D N2D 108.00
N1D C1D H1D 126.00
N2D C1D H1D 126.00
N1D C2D C3D 108.00
N1D C2D H2D 126.00
C3D C2D H2D 126.00
N2D C3D C2D 108.00
N2D C3D H3D 126.00
C2D C3D H3D 126.00

loop_
_geom_bond_atom_site_label_1
_geom_bond_atom_site_label_2
_geom_bond_distance
Zn1 N1A 1.9937
Zn1 N1B 1.9600
Zn1 N1C 1.9793
Zn1 N1D 1.9164
Zn2 N2A 1.9723
Zn2 N2B 1.9598
Zn2 N2C 1.9575
Zn2 N2D 1.9942
N1A C1A 1.3519
N1A C2A 1.3519
N2A C1A 1.3519
N2A C3A 1.3519
C1A H1A 1.0890
C2A C3A 1.3519
C2A H2A 1.0890
C3A H3A 1.0890
N1B C1B 1.3519
N1B C2B 1.3519
N2B C1B 1.3519
N2B C3B 1.3519
N2B Zn2 1.9598
C1B H1B 1.0890
C2B C3B 1.3519
C2B H2B 1.0890
C3B H3B 1.0890
N1C C1C 1.3519
N1C C2C 1.3519
N2C C1C 1.3519
N2C C3C 1.3519
N2C Zn2 1.9575
C1C H1C 1.0890
C2C C3C 1.3519
C2C H2C 1.0890
C3C H3C 1.0890
N1D C1D 1.3519
N1D C2D 1.3519
N2D C1D 1.3519
N2D C3D 1.3519
N2D Zn2 1.9942
C1D H1D 1.0890
C2D C3D 1.3519
C2D H2D 1.0890
C3D H3D 1.0890
